data_1511634
loop_
_publ_author_name
'Gubich, I.B.'

_publ_section_title
;
 A new boride Yb2Ni3B6 and its structure
;
_journal_name_full 'Izvestiya Akademii Nauk SSSR, Neorganicheskie Materialy'
_journal_page_first 630
_journal_page_last 631
_journal_volume 27
_journal_year 1991
_chemical_formula_sum 'B6 Ni3 Yb2'
_chemical_name_systematic 'Yb2 Ni3 B6'
_space_group_IT_number 65
_symmetry_space_group_name_Hall '-C 2 2'
_symmetry_space_group_name_H-M 'C m m m'
_cell_angle_alpha 90
_cell_angle_beta 90
_cell_angle_gamma 90
_cell_formula_units_Z 2
_cell_length_a 7.627
_cell_length_b 8.604
_cell_length_c 3.443
_cell_volume 225.939
_citation_journal_id_ASTM IVNMAW
_cod_data_source_file boron4-x_288.cif
_cod_data_source_block B6Ni3Yb2
_cod_database_code 1511634

loop_
_symmetry_equiv_pos_as_xyz
x,y,z
-x,-y,z
x,-y,-z
-x,y,-z
-x,-y,-z
x,y,-z
-x,y,z
x,-y,z
x+1/2,y+1/2,z
-x+1/2,-y+1/2,z
x+1/2,-y+1/2,-z
-x+1/2,y+1/2,-z
-x+1/2,-y+1/2,-z
x+1/2,y+1/2,-z
-x+1/2,y+1/2,z
x+1/2,-y+1/2,z

loop_
_atom_site_label
_atom_site_type_symbol
_atom_site_fract_x
_atom_site_fract_y
_atom_site_fract_z
_atom_site_occupancy
_atom_site_U_iso_or_equiv
Ni2 Ni 0.236 0 0 1 0.0
B1 B 0.234 0.157 0.5 1 0.0
B2 B 0.376 0 0.5 1 0.0
Yb1 Yb 0 0.274 0 1 0.0
Ni1 Ni 0 0 0.5 1 0.0
